data_4107251
loop_
_publ_author_name
'Muhammad Farooq Ibad'
'Peter Langer'
'Axel Schulz'
'Alexander Villinger'

_publ_contact_author_address
;
Universit\"at Rostock
Institut f\"ur Chemie
Abteilung f\"ur Anorganische Chemie
Albert-Einstein-Strasse 3a 
18059 Rostock
Bundesrepublik Deutschland
;
_publ_contact_author_email
;
axel.schulz@uni-rostock.de, alexander.villinger@uni-rostock.de'
;
_publ_contact_author_fax '+49 (0)381/498-6382'
_publ_contact_author_name 'Axel Schulz, Alexander Villinger'
_publ_contact_author_phone '+49 (0)381/498-6400 or 6403'
_publ_section_title
;
 Silylium-Arene Adducts: An Experimental and Theoretical Study
;
_journal_name_full 'Journal of the American Chemical Society'
_journal_page_first 21016
_journal_page_last 21027
_journal_paper_doi 10.1021/ja209693a
_journal_volume 133
_journal_year 2011
_chemical_formula_moiety
;
'C24 B F20 -, 0.92(C10 H17 Si +), 0.08(C6 H18 F Si2 +)'
;
_chemical_formula_sum 'C33.69 H17.08 B F20.08 Si1.08'
_chemical_formula_weight 844.40
_chemical_name_systematic
;
 ?
;
_space_group_IT_number 61
_symmetry_cell_setting orthorhombic
_symmetry_Int_Tables_number 61
_symmetry_space_group_name_Hall '-P 2ac 2ab'
_symmetry_space_group_name_H-M 'P b c a'
_atom_sites_solution_hydrogens geom
_atom_sites_solution_primary direct
_atom_sites_solution_secondary difmap
_audit_author_name 'Villinger, A.'
_audit_creation_method SHELXL-97
_cell_angle_alpha 90.00
_cell_angle_beta 90.00
_cell_angle_gamma 90.00
_cell_formula_units_Z 8
_cell_length_a 17.0523(4)
_cell_length_b 18.9850(5)
_cell_length_c 20.8924(5)
_cell_measurement_reflns_used 9967
_cell_measurement_temperature 173(2)
_cell_measurement_theta_max 50.986
_cell_measurement_theta_min 4.713
_cell_volume 6763.7(3)
_computing_cell_refinement 'Bruker Apex V7.51A'
_computing_data_collection 'Bruker Apex V7.51A'
_computing_data_reduction 'Bruker SAINT'
_computing_molecular_graphics 'ORTEP-3v2.01 (Farrugia, 1997)'
_computing_publication_material SHELXL-97
_computing_structure_refinement 'SHELXL-97 (Sheldrick, 1997)'
_computing_structure_solution 'SHELXS-97 (Sheldrick, 1997)'
_diffrn_ambient_temperature 173(2)
_diffrn_measured_fraction_theta_full 0.999
_diffrn_measured_fraction_theta_max 0.999
_diffrn_measurement_device_type 'Bruker Apex Kappa II-CCD-diffractometer'
_diffrn_measurement_method 'phi and omega scans'
_diffrn_radiation_monochromator graphite
_diffrn_radiation_source 'sealed tube'
_diffrn_radiation_type MoK\a
_diffrn_radiation_wavelength 0.71073
_diffrn_reflns_av_R_equivalents 0.0408
_diffrn_reflns_av_sigmaI/netI 0.0305
_diffrn_reflns_limit_h_max 22
_diffrn_reflns_limit_h_min -22
_diffrn_reflns_limit_k_max 20
_diffrn_reflns_limit_k_min -24
_diffrn_reflns_limit_l_max 27
_diffrn_reflns_limit_l_min -27
_diffrn_reflns_number 58168
_diffrn_reflns_theta_full 27.50
_diffrn_reflns_theta_max 27.50
_diffrn_reflns_theta_min 2.29
_exptl_absorpt_coefficient_mu 0.210
_exptl_absorpt_correction_T_max 0.9553
_exptl_absorpt_correction_T_min 0.8988
_exptl_absorpt_correction_type multi-scan
_exptl_absorpt_process_details '(SADABS; Sheldrick, 2004)'
_exptl_crystal_colour colourless
_exptl_crystal_density_diffrn 1.658
_exptl_crystal_description block
_exptl_crystal_F_000 3360
_exptl_crystal_size_max 0.52
_exptl_crystal_size_mid 0.33
_exptl_crystal_size_min 0.22
_refine_diff_density_max 0.265
_refine_diff_density_min -0.249
_refine_diff_density_rms 0.045
_refine_ls_extinction_method none
_refine_ls_goodness_of_fit_ref 1.035
_refine_ls_hydrogen_treatment mixed
_refine_ls_matrix_type full
_refine_ls_number_parameters 553
_refine_ls_number_reflns 7754
_refine_ls_number_restraints 10
_refine_ls_restrained_S_all 1.035
_refine_ls_R_factor_all 0.0712
_refine_ls_R_factor_gt 0.0385
_refine_ls_shift/su_max 0.001
_refine_ls_shift/su_mean 0.000
_refine_ls_structure_factor_coef Fsqd
_refine_ls_weighting_details 'calc w=1/[\s^2^(Fo^2^)+(0.0434P)^2^+1.5515P] where P=(Fo^2^+2Fc^2^)/3'
_refine_ls_weighting_scheme calc
_refine_ls_wR_factor_gt 0.0866
_refine_ls_wR_factor_ref 0.0960
_reflns_number_gt 5237
_reflns_number_total 7754
_reflns_threshold_expression >2\s(I)
_cod_data_source_file ja209693a_si_002_06.cif
_cod_data_source_block av_fi76_me3si_toluene_me3sifsime3
_cod_database_code 4107251

loop_
_symmetry_equiv_pos_as_xyz
'x, y, z'
'-x+1/2, -y, z+1/2'
'-x, y+1/2, -z+1/2'
'x+1/2, -y+1/2, -z'
'-x, -y, -z'
'x-1/2, y, -z-1/2'
'x, -y-1/2, z-1/2'
'-x-1/2, y-1/2, z'

loop_
_atom_site_label
_atom_site_type_symbol
_atom_site_fract_x
_atom_site_fract_y
_atom_site_fract_z
_atom_site_U_iso_or_equiv
_atom_site_adp_type
_atom_site_occupancy
_atom_site_symmetry_multiplicity
_atom_site_calc_flag
_atom_site_refinement_flags
_atom_site_disorder_assembly
_atom_site_disorder_group
C1A C 0.67587(12) 0.12498(12) 0.15083(10) 0.0374(5) Uani 0.9228(16) 1 d P A 1
C2A C 0.65217(13) 0.17122(12) 0.10200(12) 0.0431(6) Uani 0.9228(16) 1 d P A 1
H2A H 0.6832 0.2113 0.0921 0.052 Uiso 0.9228(16) 1 calc PR A 1
C3A C 0.58428(12) 0.15868(12) 0.06850(10) 0.0418(5) Uani 0.9228(16) 1 d P A 1
H3A H 0.5700 0.1889 0.0342 0.050 Uiso 0.9228(16) 1 calc PR A 1
C4A C 0.53604(13) 0.10192(12) 0.08438(10) 0.0369(5) Uani 0.9228(16) 1 d P A 1
C5A C 0.55820(12) 0.05792(12) 0.13464(10) 0.0392(5) Uani 0.9228(16) 1 d P A 1
H5A H 0.5258 0.0191 0.1457 0.047 Uiso 0.9228(16) 1 calc PR A 1
C6A C 0.62574(11) 0.06972(11) 0.16831(9) 0.0356(5) Uani 0.9228(16) 1 d P A 1
H6A H 0.6387 0.0404 0.2036 0.043 Uiso 0.9228(16) 1 calc PR A 1
C7A C 0.46037(14) 0.08990(15) 0.04972(12) 0.0573(7) Uani 0.9228(16) 1 d P A 1
H7A H 0.4566 0.0403 0.0371 0.086 Uiso 0.9228(16) 1 calc PR A 1
H7B H 0.4586 0.1197 0.0114 0.086 Uiso 0.9228(16) 1 calc PR A 1
H7C H 0.4164 0.1018 0.0779 0.086 Uiso 0.9228(16) 1 calc PR A 1
Si1 Si 0.76478(3) 0.06933(4) 0.10111(3) 0.0432(2) Uani 0.9228(16) 1 d PD A 1
C8A C 0.71990(18) 0.02644(18) 0.03153(12) 0.0792(10) Uani 0.9228(16) 1 d PD A 1
H8A H 0.7606 0.0025 0.0065 0.119 Uiso 0.9228(16) 1 calc PR A 1
H8B H 0.6941 0.0620 0.0048 0.119 Uiso 0.9228(16) 1 calc PR A 1
H8C H 0.6810 -0.0080 0.0461 0.119 Uiso 0.9228(16) 1 calc PR A 1
C9A C 0.80289(16) 0.00657(19) 0.16080(12) 0.0465(7) Uani 0.9228(16) 1 d PD A 1
H9A H 0.7613 -0.0265 0.1729 0.070 Uiso 0.9228(16) 1 calc PR A 1
H9B H 0.8206 0.0324 0.1988 0.070 Uiso 0.9228(16) 1 calc PR A 1
H9C H 0.8471 -0.0196 0.1424 0.070 Uiso 0.9228(16) 1 calc PR A 1
C10A C 0.83760(15) 0.13922(18) 0.08410(15) 0.0788(10) Uani 0.9228(16) 1 d PD A 1
H10A H 0.8489 0.1653 0.1235 0.118 Uiso 0.9228(16) 1 calc PR A 1
H10B H 0.8164 0.1715 0.0519 0.118 Uiso 0.9228(16) 1 calc PR A 1
H10C H 0.8860 0.1178 0.0679 0.118 Uiso 0.9228(16) 1 calc PR A 1
F21 F 0.6641(15) 0.0590(15) 0.0814(14) 0.128(11) Uani 0.0772(16) 1 d P A 2
Si2 Si 0.5836(6) 0.1059(5) 0.1085(4) 0.054(2) Uani 0.0772(16) 1 d PD A 2
C1B C 0.5054(17) 0.0867(18) 0.0522(13) 0.0573(7) Uani 0.0772(16) 1 d PD A 2
H1B H 0.4864 0.0386 0.0593 0.086 Uiso 0.0772(16) 1 calc PR A 2
H1C H 0.5254 0.0909 0.0084 0.086 Uiso 0.0772(16) 1 calc PR A 2
H1D H 0.4623 0.1201 0.0586 0.086 Uiso 0.0772(16) 1 calc PR A 2
C2B C 0.5692(14) 0.0681(13) 0.1877(9) 0.0392(5) Uani 0.0772(16) 1 d PD A 2
H2B H 0.6137 0.0803 0.2152 0.059 Uiso 0.0772(16) 1 calc PR A 2
H2C H 0.5652 0.0167 0.1842 0.059 Uiso 0.0772(16) 1 calc PR A 2
H2D H 0.5208 0.0868 0.2065 0.059 Uiso 0.0772(16) 1 calc PR A 2
C3B C 0.6276(17) 0.1936(11) 0.1048(16) 0.0431(6) Uani 0.0772(16) 1 d PD A 2
H3B H 0.6683 0.1977 0.1377 0.065 Uiso 0.0772(16) 1 calc PR A 2
H3C H 0.5870 0.2292 0.1123 0.065 Uiso 0.0772(16) 1 calc PR A 2
H3D H 0.6509 0.2009 0.0625 0.065 Uiso 0.0772(16) 1 calc PR A 2
Si3 Si 0.7583(6) 0.0253(5) 0.0808(4) 0.054(2) Uani 0.0772(16) 1 d PD A 2
C4B C 0.732(2) -0.0588(16) 0.0386(15) 0.0792(10) Uani 0.0772(16) 1 d PD A 2
H4B H 0.7123 -0.0480 -0.0043 0.119 Uiso 0.0772(16) 1 calc PR A 2
H4C H 0.6916 -0.0837 0.0630 0.119 Uiso 0.0772(16) 1 calc PR A 2
H4D H 0.7788 -0.0887 0.0352 0.119 Uiso 0.0772(16) 1 calc PR A 2
C5B C 0.8231(18) 0.094(2) 0.0415(18) 0.0788(10) Uani 0.0772(16) 1 d PD A 2
H5B H 0.8056 0.1020 -0.0027 0.118 Uiso 0.0772(16) 1 calc PR A 2
H5C H 0.8776 0.0779 0.0414 0.118 Uiso 0.0772(16) 1 calc PR A 2
H5D H 0.8194 0.1386 0.0654 0.118 Uiso 0.0772(16) 1 calc PR A 2
C6B C 0.782(2) 0.015(3) 0.1693(12) 0.0465(7) Uani 0.0772(16) 1 d PD A 2
H6B H 0.7931 0.0609 0.1881 0.070 Uiso 0.0772(16) 1 calc PR A 2
H6C H 0.8286 -0.0156 0.1740 0.070 Uiso 0.0772(16) 1 calc PR A 2
H6D H 0.7376 -0.0070 0.1913 0.070 Uiso 0.0772(16) 1 calc PR A 2
H1A H 0.7150(14) 0.1408(13) 0.1801(11) 0.057(7) Uiso 0.9228(16) 1 d P A 1
B1 B 0.83989(10) 0.30420(11) 0.31604(9) 0.0259(4) Uani 1 1 d . . .
C11 C 0.80182(9) 0.23209(9) 0.34726(8) 0.0268(4) Uani 1 1 d . . .
C12 C 0.79053(10) 0.16868(9) 0.31617(8) 0.0291(4) Uani 1 1 d . . .
C13 C 0.74650(10) 0.11376(9) 0.33959(8) 0.0328(4) Uani 1 1 d . . .
C14 C 0.71239(10) 0.11895(10) 0.39892(9) 0.0361(4) Uani 1 1 d . . .
C15 C 0.72244(10) 0.17979(11) 0.43300(8) 0.0352(4) Uani 1 1 d . . .
C16 C 0.76452(9) 0.23433(10) 0.40650(8) 0.0308(4) Uani 1 1 d . . .
C17 C 0.89812(9) 0.29002(9) 0.25399(8) 0.0281(4) Uani 1 1 d . . .
C18 C 0.95920(10) 0.24184(10) 0.25901(8) 0.0333(4) Uani 1 1 d . . .
C19 C 1.01582(10) 0.23071(11) 0.21309(9) 0.0408(5) Uani 1 1 d . . .
C20 C 1.01435(11) 0.26995(12) 0.15833(10) 0.0451(5) Uani 1 1 d . . .
C21 C 0.95622(12) 0.31883(11) 0.15055(9) 0.0434(5) Uani 1 1 d . . .
C22 C 0.90012(10) 0.32777(10) 0.19756(8) 0.0338(4) Uani 1 1 d . . .
C23 C 0.75872(9) 0.34752(9) 0.29794(8) 0.0267(4) Uani 1 1 d . . .
C24 C 0.71180(10) 0.32544(9) 0.24739(8) 0.0301(4) Uani 1 1 d . . .
C25 C 0.63975(10) 0.35353(10) 0.23249(8) 0.0337(4) Uani 1 1 d . . .
C26 C 0.60954(10) 0.40573(10) 0.27030(9) 0.0369(4) Uani 1 1 d . . .
C27 C 0.65202(10) 0.42893(10) 0.32164(9) 0.0359(4) Uani 1 1 d . . .
C28 C 0.72480(9) 0.39981(10) 0.33434(8) 0.0304(4) Uani 1 1 d . . .
C29 C 0.89858(9) 0.34866(9) 0.36461(8) 0.0271(4) Uani 1 1 d . . .
C30 C 0.92049(9) 0.41689(10) 0.34946(8) 0.0302(4) Uani 1 1 d . . .
C31 C 0.97391(10) 0.45626(10) 0.38388(9) 0.0369(4) Uani 1 1 d . . .
C32 C 1.00961(10) 0.42704(11) 0.43619(9) 0.0399(5) Uani 1 1 d . . .
C33 C 0.99061(10) 0.35983(12) 0.45380(8) 0.0378(5) Uani 1 1 d . . .
C34 C 0.93675(9) 0.32209(10) 0.41799(8) 0.0312(4) Uani 1 1 d . . .
F1 F 0.82208(6) 0.15729(5) 0.25714(4) 0.0359(2) Uani 1 1 d . . .
F2 F 0.73635(7) 0.05507(6) 0.30427(5) 0.0449(3) Uani 1 1 d . . .
F3 F 0.66888(7) 0.06594(6) 0.42238(6) 0.0500(3) Uani 1 1 d . . .
F4 F 0.69010(7) 0.18678(6) 0.49153(5) 0.0516(3) Uani 1 1 d . . .
F5 F 0.76689(6) 0.29437(6) 0.44152(5) 0.0399(3) Uani 1 1 d . . .
F6 F 0.96593(6) 0.20288(6) 0.31274(5) 0.0436(3) Uani 1 1 d . . .
F7 F 1.07356(7) 0.18380(7) 0.22220(6) 0.0604(4) Uani 1 1 d . . .
F8 F 1.07025(7) 0.26239(8) 0.11347(6) 0.0668(4) Uani 1 1 d . . .
F9 F 0.95488(8) 0.35978(8) 0.09774(6) 0.0678(4) Uani 1 1 d . . .
F10 F 0.84643(6) 0.37874(6) 0.18529(5) 0.0447(3) Uani 1 1 d . . .
F11 F 0.73687(6) 0.27249(5) 0.20892(5) 0.0391(3) Uani 1 1 d . . .
F12 F 0.59945(6) 0.33044(6) 0.18110(5) 0.0487(3) Uani 1 1 d . . .
F13 F 0.53979(6) 0.43532(6) 0.25691(6) 0.0520(3) Uani 1 1 d . . .
F14 F 0.62343(6) 0.48028(6) 0.35912(6) 0.0519(3) Uani 1 1 d . . .
F15 F 0.76161(6) 0.42695(6) 0.38598(5) 0.0380(3) Uani 1 1 d . . .
F16 F 0.88871(6) 0.44858(5) 0.29771(5) 0.0366(2) Uani 1 1 d . . .
F17 F 0.99216(6) 0.52221(6) 0.36565(6) 0.0523(3) Uani 1 1 d . . .
F18 F 1.06329(6) 0.46411(7) 0.46944(6) 0.0575(3) Uani 1 1 d . . .
F19 F 1.02385(6) 0.33046(7) 0.50561(5) 0.0551(3) Uani 1 1 d . . .
F20 F 0.92313(6) 0.25581(6) 0.43868(5) 0.0415(3) Uani 1 1 d . . .

loop_
_atom_site_aniso_label
_atom_site_aniso_U_11
_atom_site_aniso_U_22
_atom_site_aniso_U_33
_atom_site_aniso_U_23
_atom_site_aniso_U_13
_atom_site_aniso_U_12
C1A 0.0362(11) 0.0372(13) 0.0387(11) -0.0055(9) -0.0030(9) 0.0027(9)
C2A 0.0402(13) 0.0281(13) 0.0610(14) 0.0052(11) -0.0005(11) 0.0008(9)
C3A 0.0404(12) 0.0423(14) 0.0426(12) 0.0102(10) 0.0018(9) 0.0080(10)
C4A 0.0309(11) 0.0464(14) 0.0333(11) -0.0006(10) -0.0022(9) 0.0009(9)
C5A 0.0366(11) 0.0433(14) 0.0377(11) 0.0079(10) 0.0043(9) -0.0030(10)
C6A 0.0350(10) 0.0441(13) 0.0278(9) 0.0025(9) 0.0045(8) 0.0049(9)
C7A 0.0448(14) 0.0711(18) 0.0560(14) 0.0114(13) -0.0144(12) -0.0076(13)
Si1 0.0363(3) 0.0592(5) 0.0340(3) 0.0089(3) 0.0071(2) 0.0094(3)
C8A 0.081(2) 0.116(3) 0.0401(13) -0.0292(16) -0.0007(13) 0.0364(18)
C9A 0.0424(17) 0.0498(16) 0.0474(13) 0.0075(12) 0.0091(10) 0.0105(13)
C10A 0.0432(14) 0.108(3) 0.086(2) 0.056(2) 0.0083(14) 0.0006(15)
F21 0.108(19) 0.14(2) 0.14(2) 0.040(18) 0.045(16) 0.081(17)
Si2 0.069(4) 0.045(4) 0.049(4) -0.015(3) 0.002(3) 0.006(3)
C1B 0.0448(14) 0.0711(18) 0.0560(14) 0.0114(13) -0.0144(12) -0.0076(13)
C2B 0.0366(11) 0.0433(14) 0.0377(11) 0.0079(10) 0.0043(9) -0.0030(10)
C3B 0.0402(13) 0.0281(13) 0.0610(14) 0.0052(11) -0.0005(11) 0.0008(9)
Si3 0.069(4) 0.045(4) 0.049(4) -0.015(3) 0.002(3) 0.006(3)
C4B 0.081(2) 0.116(3) 0.0401(13) -0.0292(16) -0.0007(13) 0.0364(18)
C5B 0.0432(14) 0.108(3) 0.086(2) 0.056(2) 0.0083(14) 0.0006(15)
C6B 0.0424(17) 0.0498(16) 0.0474(13) 0.0075(12) 0.0091(10) 0.0105(13)
B1 0.0236(9) 0.0277(11) 0.0265(9) -0.0016(8) -0.0025(7) 0.0006(8)
C11 0.0223(8) 0.0287(10) 0.0293(8) 0.0020(7) -0.0043(6) 0.0023(7)
C12 0.0277(8) 0.0320(11) 0.0275(8) 0.0023(7) -0.0025(7) 0.0032(7)
C13 0.0332(9) 0.0261(10) 0.0393(9) 0.0010(8) -0.0076(8) -0.0008(8)
C14 0.0290(9) 0.0356(11) 0.0437(10) 0.0122(9) -0.0020(8) -0.0043(8)
C15 0.0284(9) 0.0448(12) 0.0323(9) 0.0041(8) 0.0035(7) -0.0007(8)
C16 0.0265(8) 0.0328(10) 0.0332(9) -0.0025(8) -0.0019(7) 0.0016(7)
C17 0.0264(8) 0.0293(10) 0.0285(8) -0.0039(7) -0.0023(7) -0.0037(7)
C18 0.0295(9) 0.0381(11) 0.0322(9) -0.0033(8) -0.0031(7) 0.0005(8)
C19 0.0306(9) 0.0495(13) 0.0422(11) -0.0112(9) -0.0010(8) 0.0040(9)
C20 0.0356(10) 0.0599(15) 0.0399(11) -0.0148(10) 0.0103(8) -0.0036(10)
C21 0.0491(11) 0.0520(14) 0.0292(9) 0.0014(9) 0.0048(8) -0.0096(10)
C22 0.0330(9) 0.0333(11) 0.0351(9) 0.0008(8) -0.0023(7) -0.0010(8)
C23 0.0234(8) 0.0256(9) 0.0312(8) 0.0041(7) -0.0025(7) -0.0031(7)
C24 0.0294(9) 0.0267(10) 0.0341(9) 0.0022(8) -0.0028(7) -0.0035(7)
C25 0.0267(8) 0.0358(11) 0.0386(10) 0.0077(8) -0.0096(7) -0.0081(8)
C26 0.0202(8) 0.0404(12) 0.0501(11) 0.0131(9) -0.0030(8) 0.0005(8)
C27 0.0256(9) 0.0343(11) 0.0479(11) 0.0000(9) 0.0060(8) 0.0034(8)
C28 0.0238(8) 0.0317(10) 0.0356(9) 0.0001(8) -0.0032(7) -0.0029(7)
C29 0.0192(7) 0.0328(10) 0.0293(8) -0.0060(7) 0.0006(6) 0.0013(7)
C30 0.0214(8) 0.0337(11) 0.0355(9) -0.0044(8) 0.0009(7) 0.0026(7)
C31 0.0255(9) 0.0342(11) 0.0509(11) -0.0118(9) 0.0047(8) -0.0024(8)
C32 0.0220(8) 0.0554(14) 0.0422(10) -0.0202(10) -0.0017(7) -0.0041(9)
C33 0.0223(8) 0.0607(14) 0.0305(9) -0.0049(9) -0.0031(7) 0.0065(9)
C34 0.0252(8) 0.0378(11) 0.0308(9) -0.0022(8) 0.0019(7) 0.0031(8)
F1 0.0460(6) 0.0307(6) 0.0309(5) -0.0023(4) 0.0015(4) -0.0039(5)
F2 0.0568(7) 0.0291(6) 0.0488(6) -0.0010(5) -0.0032(5) -0.0089(5)
F3 0.0481(7) 0.0440(7) 0.0578(7) 0.0129(6) 0.0056(5) -0.0136(5)
F4 0.0481(7) 0.0641(8) 0.0425(6) 0.0024(6) 0.0170(5) -0.0081(6)
F5 0.0420(6) 0.0415(7) 0.0363(5) -0.0094(5) 0.0077(5) -0.0034(5)
F6 0.0373(6) 0.0518(7) 0.0417(6) 0.0068(5) -0.0016(5) 0.0152(5)
F7 0.0405(7) 0.0759(10) 0.0649(8) -0.0098(7) 0.0057(6) 0.0235(6)
F8 0.0537(7) 0.0961(11) 0.0505(7) -0.0152(7) 0.0241(6) 0.0003(7)
F9 0.0793(9) 0.0844(11) 0.0396(7) 0.0176(7) 0.0164(6) -0.0021(8)
F10 0.0497(6) 0.0439(7) 0.0404(6) 0.0122(5) 0.0026(5) 0.0056(5)
F11 0.0411(6) 0.0343(6) 0.0418(6) -0.0074(5) -0.0128(5) 0.0005(5)
F12 0.0380(6) 0.0564(8) 0.0517(7) 0.0034(6) -0.0211(5) -0.0053(5)
F13 0.0247(5) 0.0603(8) 0.0710(8) 0.0084(7) -0.0097(5) 0.0088(5)
F14 0.0347(6) 0.0541(8) 0.0670(8) -0.0125(6) 0.0035(5) 0.0164(5)
F15 0.0294(5) 0.0429(7) 0.0417(6) -0.0124(5) -0.0031(4) 0.0042(5)
F16 0.0314(5) 0.0316(6) 0.0468(6) 0.0038(5) -0.0034(4) -0.0018(4)
F17 0.0404(6) 0.0395(7) 0.0771(8) -0.0122(6) 0.0019(6) -0.0131(5)
F18 0.0338(6) 0.0782(9) 0.0606(8) -0.0275(7) -0.0091(5) -0.0128(6)
F19 0.0382(6) 0.0880(10) 0.0391(6) -0.0014(6) -0.0161(5) 0.0019(6)
F20 0.0386(6) 0.0466(7) 0.0394(6) 0.0090(5) -0.0089(5) 0.0016(5)

loop_
_atom_type_symbol
_atom_type_description
_atom_type_scat_dispersion_real
_atom_type_scat_dispersion_imag
_atom_type_scat_source
C C 0.0033 0.0016 'International Tables Vol C Tables 4.2.6.8 and 6.1.1.4'
H H 0.0000 0.0000 'International Tables Vol C Tables 4.2.6.8 and 6.1.1.4'
B B 0.0013 0.0007 'International Tables Vol C Tables 4.2.6.8 and 6.1.1.4'
F F 0.0171 0.0103 'International Tables Vol C Tables 4.2.6.8 and 6.1.1.4'
Si Si 0.0817 0.0704 'International Tables Vol C Tables 4.2.6.8 and 6.1.1.4'

loop_
_geom_angle_atom_site_label_1
_geom_angle_atom_site_label_2
_geom_angle_atom_site_label_3
_geom_angle
C6A C1A C2A 118.77(19)
C6A C1A Si1 101.00(14)
C2A C1A Si1 99.29(15)
C6A C1A H1A 119.7(14)
C2A C1A H1A 118.0(15)
Si1 C1A H1A 88.3(14)
C3A C2A C1A 120.3(2)
C3A C2A H2A 119.9
C1A C2A H2A 119.9
C2A C3A C4A 120.6(2)
C2A C3A H3A 119.7
C4A C3A H3A 119.7
C5A C4A C3A 118.8(2)
C5A C4A C7A 120.4(2)
C3A C4A C7A 120.7(2)
C6A C5A C4A 121.2(2)
C6A C5A H5A 119.4
C4A C5A H5A 119.4
C5A C6A C1A 120.14(19)
C5A C6A H6A 119.9
C1A C6A H6A 119.9
C8A Si1 C9A 113.36(17)
C8A Si1 C10A 116.48(16)
C9A Si1 C10A 110.90(14)
C8A Si1 C1A 108.14(11)
C9A Si1 C1A 104.06(10)
C10A Si1 C1A 102.50(13)
Si3 F21 Si2 158(2)
F21 Si2 C1B 105.5(17)
F21 Si2 C2B 101.6(13)
C1B Si2 C2B 114.2(12)
F21 Si2 C3B 97.5(15)
C1B Si2 C3B 117.2(14)
C2B Si2 C3B 116.9(13)
Si2 C1B H1B 109.5
Si2 C1B H1C 109.5
H1B C1B H1C 109.5
Si2 C1B H1D 109.5
H1B C1B H1D 109.5
H1C C1B H1D 109.5
Si2 C2B H2B 109.5
Si2 C2B H2C 109.5
H2B C2B H2C 109.5
Si2 C2B H2D 109.5
H2B C2B H2D 109.5
H2C C2B H2D 109.5
Si2 C3B H3B 109.5
Si2 C3B H3C 109.5
H3B C3B H3C 109.5
Si2 C3B H3D 109.5
H3B C3B H3D 109.5
H3C C3B H3D 109.5
F21 Si3 C4B 95.6(16)
F21 Si3 C5B 106.7(15)
C4B Si3 C5B 121.4(19)
F21 Si3 C6B 103.4(16)
C4B Si3 C6B 115(2)
C5B Si3 C6B 111.6(19)
Si3 C4B H4B 109.5
Si3 C4B H4C 109.5
H4B C4B H4C 109.5
Si3 C4B H4D 109.5
H4B C4B H4D 109.5
H4C C4B H4D 109.5
Si3 C5B H5B 109.5
Si3 C5B H5C 109.5
H5B C5B H5C 109.5
Si3 C5B H5D 109.5
H5B C5B H5D 109.5
H5C C5B H5D 109.5
Si3 C6B H6B 109.5
Si3 C6B H6C 109.5
H6B C6B H6C 109.5
Si3 C6B H6D 109.5
H6B C6B H6D 109.5
H6C C6B H6D 109.5
C11 B1 C23 100.01(12)
C11 B1 C17 114.26(14)
C23 B1 C17 113.83(13)
C11 B1 C29 114.73(13)
C23 B1 C29 113.11(14)
C17 B1 C29 101.55(12)
C12 C11 C16 112.39(15)
C12 C11 B1 126.31(15)
C16 C11 B1 120.40(15)
F1 C12 C13 114.67(15)
F1 C12 C11 120.58(15)
C13 C12 C11 124.72(16)
F2 C13 C14 119.97(16)
F2 C13 C12 120.15(16)
C14 C13 C12 119.88(17)
F3 C14 C15 120.80(17)
F3 C14 C13 120.65(17)
C15 C14 C13 118.54(16)
F4 C15 C14 120.27(16)
F4 C15 C16 120.29(17)
C14 C15 C16 119.42(16)
F5 C16 C15 115.54(15)
F5 C16 C11 119.48(15)
C15 C16 C11 124.97(17)
C22 C17 C18 112.80(15)
C22 C17 B1 126.83(15)
C18 C17 B1 119.84(15)
F6 C18 C19 115.84(16)
F6 C18 C17 119.15(15)
C19 C18 C17 125.01(17)
F7 C19 C20 119.64(17)
F7 C19 C18 121.18(18)
C20 C19 C18 119.14(18)
F8 C20 C19 120.85(19)
F8 C20 C21 120.24(19)
C19 C20 C21 118.89(17)
F9 C21 C20 120.01(17)
F9 C21 C22 119.91(19)
C20 C21 C22 120.05(18)
F10 C22 C17 121.00(15)
F10 C22 C21 114.87(16)
C17 C22 C21 124.11(17)
C28 C23 C24 113.27(15)
C28 C23 B1 125.68(14)
C24 C23 B1 120.38(15)
F11 C24 C25 115.78(15)
F11 C24 C23 119.50(15)
C25 C24 C23 124.72(17)
F12 C25 C26 120.24(15)
F12 C25 C24 120.64(17)
C26 C25 C24 119.12(16)
F13 C26 C27 119.81(18)
F13 C26 C25 121.04(16)
C27 C26 C25 119.14(16)
F14 C27 C26 119.95(16)
F14 C27 C28 120.27(16)
C26 C27 C28 119.78(17)
F15 C28 C23 121.39(14)
F15 C28 C27 114.67(16)
C23 C28 C27 123.94(16)
C30 C29 C34 113.43(15)
C30 C29 B1 119.97(15)
C34 C29 B1 126.24(16)
F16 C30 C31 116.14(16)
F16 C30 C29 119.42(15)
C31 C30 C29 124.43(17)
F17 C31 C32 120.04(17)
F17 C31 C30 120.61(18)
C32 C31 C30 119.34(19)
F18 C32 C33 120.65(18)
F18 C32 C31 120.14(19)
C33 C32 C31 119.21(17)
F19 C33 C32 120.30(17)
F19 C33 C34 120.04(19)
C32 C33 C34 119.66(17)
F20 C34 C33 115.04(16)
F20 C34 C29 121.04(15)
C33 C34 C29 123.91(18)

loop_
_geom_bond_atom_site_label_1
_geom_bond_atom_site_label_2
_geom_bond_distance
C1A C6A 1.402(3)
C1A C2A 1.405(3)
C1A Si1 2.120(2)
C1A H1A 0.95(2)
C2A C3A 1.373(3)
C2A H2A 0.9500
C3A C4A 1.396(3)
C3A H3A 0.9500
C4A C5A 1.394(3)
C4A C7A 1.497(3)
C5A C6A 1.368(3)
C5A H5A 0.9500
C6A H6A 0.9500
C7A H7A 0.9800
C7A H7B 0.9800
C7A H7C 0.9800
Si1 C8A 1.834(3)
Si1 C9A 1.843(3)
Si1 C10A 1.852(3)
C8A H8A 0.9800
C8A H8B 0.9800
C8A H8C 0.9800
C9A H9A 0.9800
C9A H9B 0.9800
C9A H9C 0.9800
C10A H10A 0.9800
C10A H10B 0.9800
C10A H10C 0.9800
F21 Si3 1.73(2)
F21 Si2 1.73(2)
Si2 C1B 1.814(17)
Si2 C2B 1.822(15)
Si2 C3B 1.826(17)
C1B H1B 0.9800
C1B H1C 0.9800
C1B H1D 0.9800
C2B H2B 0.9800
C2B H2C 0.9800
C2B H2D 0.9800
C3B H3B 0.9800
C3B H3C 0.9800
C3B H3D 0.9800
Si3 C4B 1.88(2)
Si3 C5B 1.90(2)
Si3 C6B 1.90(2)
C4B H4B 0.9800
C4B H4C 0.9800
C4B H4D 0.9800
C5B H5B 0.9800
C5B H5C 0.9800
C5B H5D 0.9800
C6B H6B 0.9800
C6B H6C 0.9800
C6B H6D 0.9800
B1 C11 1.650(3)
B1 C23 1.654(2)
B1 C17 1.655(2)
B1 C29 1.657(2)
C11 C12 1.382(2)
C11 C16 1.392(2)
C12 F1 1.3627(19)
C12 C13 1.375(2)
C13 F2 1.347(2)
C13 C14 1.373(3)
C14 F3 1.343(2)
C14 C15 1.368(3)
C15 F4 1.348(2)
C15 C16 1.376(3)
C16 F5 1.355(2)
C17 C22 1.380(2)
C17 C18 1.390(2)
C18 F6 1.349(2)
C18 C19 1.377(3)
C19 F7 1.341(2)
C19 C20 1.366(3)
C20 F8 1.344(2)
C20 C21 1.368(3)
C21 F9 1.350(2)
C21 C22 1.381(3)
C22 F10 1.357(2)
C23 C28 1.378(2)
C23 C24 1.390(2)
C24 F11 1.356(2)
C24 C25 1.375(2)
C25 F12 1.3480(19)
C25 C26 1.368(3)
C26 F13 1.3449(19)
C26 C27 1.367(3)
C27 F14 1.342(2)
C27 C28 1.384(2)
C28 F15 1.3504(19)
C29 C30 1.385(3)
C29 C34 1.386(2)
C30 F16 1.3508(19)
C30 C31 1.380(2)
C31 F17 1.345(2)
C31 C32 1.369(3)
C32 F18 1.348(2)
C32 C33 1.367(3)
C33 F19 1.343(2)
C33 C34 1.384(2)
C34 F20 1.351(2)

loop_
_geom_torsion_atom_site_label_1
_geom_torsion_atom_site_label_2
_geom_torsion_atom_site_label_3
_geom_torsion_atom_site_label_4
_geom_torsion
C6A C1A C2A C3A -5.5(3)
Si1 C1A C2A C3A 102.6(2)
C1A C2A C3A C4A 3.0(3)
C2A C3A C4A C5A -0.3(3)
C2A C3A C4A C7A 177.4(2)
C3A C4A C5A C6A 0.2(3)
C7A C4A C5A C6A -177.6(2)
C4A C5A C6A C1A -2.8(3)
C2A C1A C6A C5A 5.4(3)
Si1 C1A C6A C5A -101.74(19)
C6A C1A Si1 C8A 61.88(18)
C2A C1A Si1 C8A -60.03(19)
C6A C1A Si1 C9A -58.93(18)
C2A C1A Si1 C9A 179.16(18)
C6A C1A Si1 C10A -174.53(15)
C2A C1A Si1 C10A 63.56(17)
Si3 F21 Si2 C1B -176(5)
Si3 F21 Si2 C2B -56(5)
Si3 F21 Si2 C3B 63(5)
Si2 F21 Si3 C4B 148(5)
Si2 F21 Si3 C5B -87(5)
Si2 F21 Si3 C6B 31(6)
C23 B1 C11 C12 97.69(18)
C17 B1 C11 C12 -24.3(2)
C29 B1 C11 C12 -140.97(16)
C23 B1 C11 C16 -70.60(17)
C17 B1 C11 C16 167.44(14)
C29 B1 C11 C16 50.7(2)
C16 C11 C12 F1 179.27(14)
B1 C11 C12 F1 10.2(2)
C16 C11 C12 C13 1.1(2)
B1 C11 C12 C13 -167.95(16)
F1 C12 C13 F2 -1.1(2)
C11 C12 C13 F2 177.18(15)
F1 C12 C13 C14 179.38(15)
C11 C12 C13 C14 -2.4(3)
F2 C13 C14 F3 0.1(3)
C12 C13 C14 F3 179.66(15)
F2 C13 C14 C15 -178.64(15)
C12 C13 C14 C15 0.9(3)
F3 C14 C15 F4 1.5(3)
C13 C14 C15 F4 -179.76(16)
F3 C14 C15 C16 -177.20(16)
C13 C14 C15 C16 1.5(3)
F4 C15 C16 F5 -3.2(2)
C14 C15 C16 F5 175.47(15)
F4 C15 C16 C11 178.38(15)
C14 C15 C16 C11 -2.9(3)
C12 C11 C16 F5 -176.80(14)
B1 C11 C16 F5 -7.0(2)
C12 C11 C16 C15 1.5(2)
B1 C11 C16 C15 171.34(16)
C11 B1 C17 C22 136.83(17)
C23 B1 C17 C22 22.8(2)
C29 B1 C17 C22 -99.09(19)
C11 B1 C17 C18 -52.1(2)
C23 B1 C17 C18 -166.16(15)
C29 B1 C17 C18 71.96(19)
C22 C17 C18 F6 177.88(15)
B1 C17 C18 F6 5.6(2)
C22 C17 C18 C19 -1.1(3)
B1 C17 C18 C19 -173.31(17)
F6 C18 C19 F7 0.0(3)
C17 C18 C19 F7 178.97(17)
F6 C18 C19 C20 -177.79(17)
C17 C18 C19 C20 1.2(3)
F7 C19 C20 F8 -0.3(3)
C18 C19 C20 F8 177.56(17)
F7 C19 C20 C21 -178.32(18)
C18 C19 C20 C21 -0.5(3)
F8 C20 C21 F9 -0.1(3)
C19 C20 C21 F9 177.96(18)
F8 C20 C21 C22 -178.23(18)
C19 C20 C21 C22 -0.2(3)
C18 C17 C22 F10 -177.94(15)
B1 C17 C22 F10 -6.4(3)
C18 C17 C22 C21 0.4(3)
B1 C17 C22 C21 171.94(17)
F9 C21 C22 F10 0.5(3)
C20 C21 C22 F10 178.61(17)
F9 C21 C22 C17 -177.90(17)
C20 C21 C22 C17 0.2(3)
C11 B1 C23 C28 98.13(19)
C17 B1 C23 C28 -139.60(17)
C29 B1 C23 C28 -24.4(2)
C11 B1 C23 C24 -71.88(18)
C17 B1 C23 C24 50.4(2)
C29 B1 C23 C24 165.63(15)
C28 C23 C24 F11 -177.77(15)
B1 C23 C24 F11 -6.6(2)
C28 C23 C24 C25 2.2(3)
B1 C23 C24 C25 173.39(16)
F11 C24 C25 F12 -2.4(2)
C23 C24 C25 F12 177.65(16)
F11 C24 C25 C26 178.08(15)
C23 C24 C25 C26 -1.9(3)
F12 C25 C26 F13 -0.5(3)
C24 C25 C26 F13 179.06(16)
F12 C25 C26 C27 -179.10(16)
C24 C25 C26 C27 0.5(3)
F13 C26 C27 F14 1.1(3)
C25 C26 C27 F14 179.76(16)
F13 C26 C27 C28 -178.20(16)
C25 C26 C27 C28 0.4(3)
C24 C23 C28 F15 179.09(15)
B1 C23 C28 F15 8.5(3)
C24 C23 C28 C27 -1.2(3)
B1 C23 C28 C27 -171.87(16)
F14 C27 C28 F15 0.4(2)
C26 C27 C28 F15 179.70(16)
F14 C27 C28 C23 -179.31(16)
C26 C27 C28 C23 0.0(3)
C11 B1 C29 C30 -166.12(14)
C23 B1 C29 C30 -52.3(2)
C17 B1 C29 C30 70.11(18)
C11 B1 C29 C34 21.3(2)
C23 B1 C29 C34 135.14(16)
C17 B1 C29 C34 -102.49(18)
C34 C29 C30 F16 178.78(14)
B1 C29 C30 F16 5.3(2)
C34 C29 C30 C31 -1.0(2)
B1 C29 C30 C31 -174.54(16)
F16 C30 C31 F17 -0.1(2)
C29 C30 C31 F17 179.72(15)
F16 C30 C31 C32 -178.74(15)
C29 C30 C31 C32 1.1(3)
F17 C31 C32 F18 -0.2(3)
C30 C31 C32 F18 178.42(15)
F17 C31 C32 C33 -179.68(16)
C30 C31 C32 C33 -1.0(3)
F18 C32 C33 F19 1.7(3)
C31 C32 C33 F19 -178.84(16)
F18 C32 C33 C34 -178.39(15)
C31 C32 C33 C34 1.1(3)
F19 C33 C34 F20 -1.3(2)
C32 C33 C34 F20 178.83(15)
F19 C33 C34 C29 178.77(15)
C32 C33 C34 C29 -1.1(3)
C30 C29 C34 F20 -178.89(14)
B1 C29 C34 F20 -5.9(2)
C30 C29 C34 C33 1.1(2)
B1 C29 C34 C33 174.08(16)
